data_7152487
loop_
_publ_author_name
'Hashimoto, Yoshimitsu'
'Takada, Akiomi'
'Takikawa, Hiroshi'
'Suzuki, Keisuke'

_publ_section_title
;
 Synthesis of isoxazoles en route to semi-aromatized polyketides:
 dehydrogenation of benzonitrile oxide-para-quinone acetal cycloadducts.
;
_journal_issue 30
_journal_name_full 'Organic &amp; biomolecular chemistry'
_journal_page_first 6003
_journal_page_last 6009
_journal_paper_doi 10.1039/c2ob25423a
_journal_volume 10
_journal_year 2012
_chemical_formula_moiety 'C22 H27 N O8'
_chemical_formula_sum 'C22 H27 N O8'
_chemical_formula_weight 433.45
_chemical_name_systematic
;
?
;
_space_group_IT_number 14
_symmetry_cell_setting monoclinic
_symmetry_space_group_name_Hall '-P 2yn'
_symmetry_space_group_name_H-M 'P 1 21/n 1'
_atom_sites_solution_hydrogens geom
_atom_sites_solution_primary direct
_atom_sites_solution_secondary difmap
_audit_creation_method SHELXL-97
_cell_angle_alpha 90.00
_cell_angle_beta 90.782(3)
_cell_angle_gamma 90.00
_cell_formula_units_Z 4
_cell_length_a 8.5986(8)
_cell_length_b 9.3898(10)
_cell_length_c 26.681(3)
_cell_measurement_reflns_used 19156
_cell_measurement_temperature 169(2)
_cell_measurement_theta_max 27.48
_cell_measurement_theta_min 3.05
_cell_volume 2154.0(4)
_computing_cell_refinement 'PROCESS-AUTO (Rigaku, 1998)'
_computing_data_collection 'PROCESS-AUTO (Rigaku, 1998)'
_computing_data_reduction 'PROCESS-AUTO (Rigaku, 1998)'
_computing_molecular_graphics 'ORTEP-3 (Farrugia, 2008)'
_computing_publication_material 'SHELXL-97 (Sheldrick, 1997)'
_computing_structure_refinement 'SHELXL-97 (Sheldrick, 1997)'
_computing_structure_solution 'SIR-2004 (Burla, 2005)'
_diffrn_ambient_temperature 169(2)
_diffrn_measured_fraction_theta_full 0.993
_diffrn_measured_fraction_theta_max 0.993
_diffrn_measurement_device_type 'Rigaku R-AXIS RAPID IP Area Detector System'
_diffrn_measurement_method '\w scans'
_diffrn_radiation_monochromator graphite
_diffrn_radiation_source 'rotating anode X-ray tube'
_diffrn_radiation_type MoK\a
_diffrn_radiation_wavelength 0.71075
_diffrn_reflns_av_R_equivalents 0.0382
_diffrn_reflns_av_sigmaI/netI 0.0337
_diffrn_reflns_limit_h_max 11
_diffrn_reflns_limit_h_min -11
_diffrn_reflns_limit_k_max 12
_diffrn_reflns_limit_k_min -12
_diffrn_reflns_limit_l_max 34
_diffrn_reflns_limit_l_min -34
_diffrn_reflns_number 19156
_diffrn_reflns_theta_full 27.48
_diffrn_reflns_theta_max 27.48
_diffrn_reflns_theta_min 3.05
_diffrn_standards_number 3
_exptl_absorpt_coefficient_mu 0.102
_exptl_absorpt_correction_T_max 0.9799
_exptl_absorpt_correction_T_min 0.9603
_exptl_absorpt_correction_type multi-scan
_exptl_absorpt_process_details 'Absorption was corrected by ABSCOR'
_exptl_crystal_colour colorless
_exptl_crystal_density_diffrn 1.337
_exptl_crystal_density_method 'not measured'
_exptl_crystal_description block
_exptl_crystal_F_000 920
_exptl_crystal_size_max 0.40
_exptl_crystal_size_mid 0.38
_exptl_crystal_size_min 0.20
_refine_diff_density_max 0.403
_refine_diff_density_min -0.297
_refine_diff_density_rms 0.096
_refine_ls_extinction_method none
_refine_ls_goodness_of_fit_ref 1.082
_refine_ls_hydrogen_treatment constr
_refine_ls_matrix_type full
_refine_ls_number_parameters 280
_refine_ls_number_reflns 4910
_refine_ls_number_restraints 0
_refine_ls_restrained_S_all 1.082
_refine_ls_R_factor_all 0.0719
_refine_ls_R_factor_gt 0.0564
_refine_ls_shift/su_max 0.000
_refine_ls_shift/su_mean 0.000
_refine_ls_structure_factor_coef Fsqd
_refine_ls_weighting_details 'calc w=1/[\s^2^(Fo^2^)+(0.0746P)^2^+0.4173P] where P=(Fo^2^+2Fc^2^)/3'
_refine_ls_weighting_scheme calc
_refine_ls_wR_factor_gt 0.1369
_refine_ls_wR_factor_ref 0.1436
_reflns_number_gt 3719
_reflns_number_total 4910
_reflns_threshold_expression >2sigma(I)
_cod_data_source_file c2ob25423a.txt
_cod_data_source_block shelxl_5
_cod_original_sg_symbol_H-M 'P 21/n'
_cod_database_code 7152487

loop_
_symmetry_equiv_pos_as_xyz
'x, y, z'
'-x+1/2, y+1/2, -z+1/2'
'-x, -y, -z'
'x-1/2, -y-1/2, z-1/2'

loop_
_atom_site_label
_atom_site_type_symbol
_atom_site_fract_x
_atom_site_fract_y
_atom_site_fract_z
_atom_site_U_iso_or_equiv
_atom_site_adp_type
_atom_site_occupancy
_atom_site_symmetry_multiplicity
_atom_site_calc_flag
_atom_site_refinement_flags
O1 O 0.68609(14) -0.26005(13) 0.43132(5) 0.0459(3) Uani 1 1 d .
O2 O 0.9929(2) -0.41337(17) 0.42705(9) 0.0916(7) Uani 1 1 d .
O3 O 0.97143(13) 0.13560(11) 0.38705(4) 0.0338(3) Uani 1 1 d .
O4 O 1.10752(12) -0.02499(13) 0.43850(4) 0.0357(3) Uani 1 1 d .
O5 O 0.44194(16) -0.07115(14) 0.28864(5) 0.0508(4) Uani 1 1 d .
O6 O 0.65666(16) 0.05044(14) 0.25835(5) 0.0492(3) Uani 1 1 d .
O7 O 0.39335(15) 0.45825(13) 0.33048(4) 0.0440(3) Uani 1 1 d .
O8 O 0.64051(14) 0.19908(12) 0.46742(4) 0.0385(3) Uani 1 1 d .
N1 N 0.60302(16) -0.14776(15) 0.40809(6) 0.0385(3) Uani 1 1 d .
C1 C 0.8417(2) -0.21050(18) 0.44544(6) 0.0382(4) Uani 1 1 d .
H1 H 0.8638 -0.2300 0.4817 0.046 Uiso 1 1 calc R
C2 C 0.9476(2) -0.2974(2) 0.41268(9) 0.0538(5) Uani 1 1 d .
C3 C 0.9830(2) -0.2373(2) 0.36379(8) 0.0499(5) Uani 1 1 d .
H3 H 0.9954 -0.2990 0.3359 0.060 Uiso 1 1 calc R
C4 C 0.99817(19) -0.09807(19) 0.35766(6) 0.0376(4) Uani 1 1 d .
C5 C 0.98154(17) -0.00485(16) 0.40421(5) 0.0296(3) Uani 1 1 d .
C6 C 0.84022(17) -0.05000(16) 0.43530(5) 0.0291(3) Uani 1 1 d .
H6 H 0.8405 0.0030 0.4678 0.035 Uiso 1 1 calc R
C7 C 0.68312(17) -0.03353(17) 0.40934(5) 0.0291(3) Uani 1 1 d .
C8 C 0.61398(17) 0.09772(16) 0.38780(5) 0.0286(3) Uani 1 1 d .
C9 C 0.56145(17) 0.10661(17) 0.33800(5) 0.0304(3) Uani 1 1 d .
C10 C 0.48684(18) 0.22800(18) 0.32067(6) 0.0337(3) Uani 1 1 d .
H10 H 0.4497 0.2317 0.2870 0.040 Uiso 1 1 calc R
C11 C 0.46587(18) 0.34369(17) 0.35172(6) 0.0335(3) Uani 1 1 d .
C12 C 0.51947(19) 0.33909(17) 0.40136(6) 0.0337(3) Uani 1 1 d .
H12 H 0.5069 0.4189 0.4228 0.040 Uiso 1 1 calc R
C13 C 0.59113(18) 0.21636(17) 0.41880(5) 0.0308(3) Uani 1 1 d .
C14 C 1.0406(3) -0.0299(2) 0.30896(6) 0.0526(5) Uani 1 1 d .
H14A H 1.1427 0.0156 0.3124 0.063 Uiso 1 1 calc R
H14B H 0.9624 0.0419 0.2999 0.063 Uiso 1 1 calc R
H14C H 1.0444 -0.1027 0.2827 0.063 Uiso 1 1 calc R
C15 C 0.5869(2) -0.01139(18) 0.30072(6) 0.0359(4) Uani 1 1 d .
H15 H 0.6571 -0.0856 0.3156 0.043 Uiso 1 1 calc R
C16 C 0.4592(3) -0.1845(2) 0.25286(8) 0.0650(6) Uani 1 1 d .
H16A H 0.3556 -0.2232 0.2437 0.078 Uiso 1 1 calc R
H16B H 0.5217 -0.2623 0.2680 0.078 Uiso 1 1 calc R
C17 C 0.5384(3) -0.1297(2) 0.20651(8) 0.0709(7) Uani 1 1 d .
H17A H 0.5610 -0.2101 0.1837 0.085 Uiso 1 1 calc R
H17B H 0.4691 -0.0622 0.1886 0.085 Uiso 1 1 calc R
C18 C 0.6860(3) -0.0569(3) 0.22121(8) 0.0643(6) Uani 1 1 d .
H18A H 0.7607 -0.1276 0.2349 0.077 Uiso 1 1 calc R
H18B H 0.7327 -0.0123 0.1913 0.077 Uiso 1 1 calc R
C19 C 0.9868(2) 0.24569(19) 0.42370(7) 0.0448(4) Uani 1 1 d .
H19A H 1.0970 0.2693 0.4285 0.054 Uiso 1 1 calc R
H19B H 0.9438 0.2129 0.4555 0.054 Uiso 1 1 calc R
H19C H 0.9301 0.3304 0.4123 0.054 Uiso 1 1 calc R
C20 C 1.25955(19) -0.0034(2) 0.41806(7) 0.0458(4) Uani 1 1 d .
H20A H 1.2621 0.0879 0.4003 0.055 Uiso 1 1 calc R
H20B H 1.2831 -0.0807 0.3947 0.055 Uiso 1 1 calc R
H20C H 1.3372 -0.0026 0.4453 0.055 Uiso 1 1 calc R
C21 C 0.3646(3) 0.5784(2) 0.36140(8) 0.0517(5) Uani 1 1 d .
H21A H 0.3008 0.5496 0.3898 0.062 Uiso 1 1 calc R
H21B H 0.3096 0.6515 0.3418 0.062 Uiso 1 1 calc R
H21C H 0.4637 0.6170 0.3739 0.062 Uiso 1 1 calc R
C22 C 0.6406(2) 0.3213(2) 0.49940(6) 0.0473(5) Uani 1 1 d .
H22A H 0.7007 0.3979 0.4839 0.057 Uiso 1 1 calc R
H22B H 0.6879 0.2964 0.5319 0.057 Uiso 1 1 calc R
H22C H 0.5335 0.3533 0.5043 0.057 Uiso 1 1 calc R

loop_
_atom_site_aniso_label
_atom_site_aniso_U_11
_atom_site_aniso_U_22
_atom_site_aniso_U_33
_atom_site_aniso_U_23
_atom_site_aniso_U_13
_atom_site_aniso_U_12
O1 0.0359(6) 0.0328(6) 0.0690(8) 0.0115(6) -0.0040(6) -0.0027(5)
O2 0.0861(13) 0.0387(8) 0.1507(19) 0.0244(10) 0.0297(12) 0.0215(8)
O3 0.0409(6) 0.0299(6) 0.0306(5) 0.0028(4) -0.0026(4) -0.0008(5)
O4 0.0275(5) 0.0454(7) 0.0342(6) 0.0073(5) -0.0038(4) -0.0005(5)
O5 0.0506(8) 0.0503(8) 0.0514(7) -0.0216(6) -0.0046(6) -0.0057(6)
O6 0.0625(8) 0.0494(7) 0.0361(6) -0.0118(6) 0.0124(6) 0.0024(7)
O7 0.0547(8) 0.0358(6) 0.0411(6) -0.0005(5) -0.0064(5) 0.0159(6)
O8 0.0511(7) 0.0370(6) 0.0274(5) -0.0071(5) -0.0056(5) 0.0086(5)
N1 0.0339(7) 0.0317(7) 0.0500(8) 0.0016(6) -0.0031(6) 0.0014(6)
C1 0.0370(9) 0.0357(9) 0.0419(9) 0.0085(7) -0.0044(7) -0.0002(7)
C2 0.0456(11) 0.0293(9) 0.0867(15) 0.0027(9) 0.0057(10) 0.0043(8)
C3 0.0452(10) 0.0428(10) 0.0619(12) -0.0164(9) 0.0092(9) 0.0033(9)
C4 0.0342(8) 0.0425(9) 0.0362(8) -0.0080(7) 0.0031(6) 0.0034(7)
C5 0.0300(7) 0.0303(8) 0.0283(7) 0.0016(6) -0.0027(6) 0.0015(6)
C6 0.0296(8) 0.0309(7) 0.0266(7) 0.0005(6) -0.0017(5) 0.0020(6)
C7 0.0289(7) 0.0314(7) 0.0272(7) -0.0043(6) 0.0007(5) 0.0009(6)
C8 0.0262(7) 0.0302(7) 0.0294(7) -0.0027(6) 0.0004(5) 0.0010(6)
C9 0.0292(7) 0.0333(8) 0.0288(7) -0.0043(6) 0.0003(6) -0.0001(7)
C10 0.0355(8) 0.0374(9) 0.0280(7) -0.0021(6) -0.0022(6) 0.0038(7)
C11 0.0327(8) 0.0321(8) 0.0357(8) 0.0012(6) 0.0002(6) 0.0048(7)
C12 0.0364(8) 0.0315(8) 0.0332(8) -0.0062(6) 0.0011(6) 0.0037(7)
C13 0.0302(7) 0.0337(8) 0.0283(7) -0.0041(6) -0.0012(6) 0.0010(7)
C14 0.0584(12) 0.0669(13) 0.0327(9) -0.0078(9) 0.0070(8) 0.0029(11)
C15 0.0410(9) 0.0378(9) 0.0288(7) -0.0056(6) -0.0028(6) 0.0071(7)
C16 0.0854(16) 0.0521(12) 0.0573(13) -0.0254(10) -0.0094(11) -0.0062(12)
C17 0.125(2) 0.0502(12) 0.0368(10) -0.0155(9) -0.0149(11) 0.0128(13)
C18 0.0912(17) 0.0626(14) 0.0395(10) -0.0149(10) 0.0162(10) 0.0144(12)
C19 0.0544(11) 0.0336(9) 0.0465(10) -0.0058(8) 0.0016(8) -0.0066(8)
C20 0.0294(8) 0.0575(11) 0.0505(10) 0.0095(9) -0.0006(7) 0.0014(8)
C21 0.0631(13) 0.0361(10) 0.0558(11) -0.0047(8) -0.0066(9) 0.0166(9)
C22 0.0651(12) 0.0435(10) 0.0330(8) -0.0128(7) -0.0059(8) 0.0063(9)

loop_
_atom_type_symbol
_atom_type_description
_atom_type_scat_dispersion_real
_atom_type_scat_dispersion_imag
_atom_type_scat_source
C C 0.0033 0.0016 'International Tables Vol C Tables 4.2.6.8 and 6.1.1.4'
H H 0.0000 0.0000 'International Tables Vol C Tables 4.2.6.8 and 6.1.1.4'
N N 0.0061 0.0033 'International Tables Vol C Tables 4.2.6.8 and 6.1.1.4'
O O 0.0106 0.0060 'International Tables Vol C Tables 4.2.6.8 and 6.1.1.4'

loop_
_geom_angle_atom_site_label_1
_geom_angle_atom_site_label_2
_geom_angle_atom_site_label_3
_geom_angle
N1 O1 C1 109.35(12)
C5 O3 C19 116.98(12)
C5 O4 C20 115.22(12)
C15 O5 C16 110.47(15)
C15 O6 C18 110.12(15)
C11 O7 C21 117.86(13)
C13 O8 C22 117.91(13)
C7 N1 O1 110.29(13)
O1 C1 C2 103.65(15)
O1 C1 C6 105.21(13)
C2 C1 C6 115.66(14)
O1 C1 H1 110.6
C2 C1 H1 110.6
C6 C1 H1 110.6
O2 C2 C3 124.0(2)
O2 C2 C1 119.6(2)
C3 C2 C1 116.37(16)
C4 C3 C2 120.98(17)
C4 C3 H3 119.5
C2 C3 H3 119.5
C3 C4 C14 123.67(17)
C3 C4 C5 117.05(16)
C14 C4 C5 119.15(15)
O3 C5 O4 112.32(12)
O3 C5 C4 106.27(12)
O4 C5 C4 111.60(12)
O3 C5 C6 112.96(12)
O4 C5 C6 102.52(11)
C4 C5 C6 111.31(13)
C7 C6 C1 100.73(13)
C7 C6 C5 115.47(12)
C1 C6 C5 111.18(13)
C7 C6 H6 109.7
C1 C6 H6 109.7
C5 C6 H6 109.7
N1 C7 C8 118.43(13)
N1 C7 C6 113.79(14)
C8 C7 C6 127.74(13)
C9 C8 C13 117.79(14)
C9 C8 C7 122.72(13)
C13 C8 C7 119.38(13)
C10 C9 C8 120.55(14)
C10 C9 C15 117.10(13)
C8 C9 C15 122.33(14)
C11 C10 C9 120.76(14)
C11 C10 H10 119.6
C9 C10 H10 119.6
O7 C11 C10 115.76(14)
O7 C11 C12 124.18(14)
C10 C11 C12 120.06(15)
C13 C12 C11 118.94(14)
C13 C12 H12 120.5
C11 C12 H12 120.5
O8 C13 C12 123.23(13)
O8 C13 C8 114.87(14)
C12 C13 C8 121.88(14)
C4 C14 H14A 109.5
C4 C14 H14B 109.5
H14A C14 H14B 109.5
C4 C14 H14C 109.5
H14A C14 H14C 109.5
H14B C14 H14C 109.5
O5 C15 O6 111.54(13)
O5 C15 C9 108.05(13)
O6 C15 C9 107.05(13)
O5 C15 H15 110.0
O6 C15 H15 110.0
C9 C15 H15 110.0
O5 C16 C17 110.09(18)
O5 C16 H16A 109.6
C17 C16 H16A 109.6
O5 C16 H16B 109.6
C17 C16 H16B 109.6
H16A C16 H16B 108.2
C18 C17 C16 109.44(17)
C18 C17 H17A 109.8
C16 C17 H17A 109.8
C18 C17 H17B 109.8
C16 C17 H17B 109.8
H17A C17 H17B 108.2
O6 C18 C17 110.29(19)
O6 C18 H18A 109.6
C17 C18 H18A 109.6
O6 C18 H18B 109.6
C17 C18 H18B 109.6
H18A C18 H18B 108.1
O3 C19 H19A 109.5
O3 C19 H19B 109.5
H19A C19 H19B 109.5
O3 C19 H19C 109.5
H19A C19 H19C 109.5
H19B C19 H19C 109.5
O4 C20 H20A 109.5
O4 C20 H20B 109.5
H20A C20 H20B 109.5
O4 C20 H20C 109.5
H20A C20 H20C 109.5
H20B C20 H20C 109.5
O7 C21 H21A 109.5
O7 C21 H21B 109.5
H21A C21 H21B 109.5
O7 C21 H21C 109.5
H21A C21 H21C 109.5
H21B C21 H21C 109.5
O8 C22 H22A 109.5
O8 C22 H22B 109.5
H22A C22 H22B 109.5
O8 C22 H22C 109.5
H22A C22 H22C 109.5
H22B C22 H22C 109.5

loop_
_geom_bond_atom_site_label_1
_geom_bond_atom_site_label_2
_geom_bond_distance
O1 N1 1.4121(18)
O1 C1 1.461(2)
O2 C2 1.217(2)
O3 C5 1.3984(18)
O3 C19 1.428(2)
O4 C5 1.4209(17)
O4 C20 1.4377(19)
O5 C15 1.400(2)
O5 C16 1.439(2)
O6 C15 1.412(2)
O6 C18 1.438(2)
O7 C11 1.3629(19)
O7 C21 1.421(2)
O8 C13 1.3691(18)
O8 C22 1.4299(19)
N1 C7 1.275(2)
C1 C2 1.510(3)
C1 C6 1.531(2)
C1 H1 1.0000
C2 C3 1.457(3)
C3 C4 1.325(3)
C3 H3 0.9500
C4 C14 1.498(2)
C4 C5 1.528(2)
C5 C6 1.540(2)
C6 C7 1.518(2)
C6 H6 1.0000
C7 C8 1.481(2)
C8 C9 1.400(2)
C8 C13 1.403(2)
C9 C10 1.384(2)
C9 C15 1.507(2)
C10 C11 1.380(2)
C10 H10 0.9500
C11 C12 1.397(2)
C12 C13 1.384(2)
C12 H12 0.9500
C14 H14A 0.9800
C14 H14B 0.9800
C14 H14C 0.9800
C15 H15 1.0000
C16 C17 1.510(3)
C16 H16A 0.9900
C16 H16B 0.9900
C17 C18 1.489(4)
C17 H17A 0.9900
C17 H17B 0.9900
C18 H18A 0.9900
C18 H18B 0.9900
C19 H19A 0.9800
C19 H19B 0.9800
C19 H19C 0.9800
C20 H20A 0.9800
C20 H20B 0.9800
C20 H20C 0.9800
C21 H21A 0.9800
C21 H21B 0.9800
C21 H21C 0.9800
C22 H22A 0.9800
C22 H22B 0.9800
C22 H22C 0.9800

loop_
_geom_torsion_atom_site_label_1
_geom_torsion_atom_site_label_2
_geom_torsion_atom_site_label_3
_geom_torsion_atom_site_label_4
_geom_torsion
C1 O1 N1 C7 -4.60(18)
N1 O1 C1 C2 -114.24(15)
N1 O1 C1 C6 7.62(17)
O1 C1 C2 O2 -87.8(2)
C6 C1 C2 O2 157.6(2)
O1 C1 C2 C3 89.28(19)
C6 C1 C2 C3 -25.3(3)
O2 C2 C3 C4 -148.0(2)
C1 C2 C3 C4 35.0(3)
C2 C3 C4 C14 177.50(18)
C2 C3 C4 C5 1.7(3)
C19 O3 C5 O4 -45.33(18)
C19 O3 C5 C4 -167.64(13)
C19 O3 C5 C6 70.03(17)
C20 O4 C5 O3 -64.04(17)
C20 O4 C5 C4 55.19(18)
C20 O4 C5 C6 174.42(14)
C3 C4 C5 O3 -168.69(16)
C14 C4 C5 O3 15.3(2)
C3 C4 C5 O4 68.6(2)
C14 C4 C5 O4 -107.45(17)
C3 C4 C5 C6 -45.3(2)
C14 C4 C5 C6 138.67(16)
O1 C1 C6 C7 -7.29(15)
C2 C1 C6 C7 106.41(17)
O1 C1 C6 C5 -130.17(13)
C2 C1 C6 C5 -16.5(2)
O3 C5 C6 C7 56.04(17)
O4 C5 C6 C7 177.15(12)
C4 C5 C6 C7 -63.42(17)
O3 C5 C6 C1 169.99(12)
O4 C5 C6 C1 -68.91(15)
C4 C5 C6 C1 50.53(17)
O1 N1 C7 C8 -178.57(12)
O1 N1 C7 C6 -0.63(18)
C1 C6 C7 N1 5.16(17)
C5 C6 C7 N1 125.01(15)
C1 C6 C7 C8 -177.13(14)
C5 C6 C7 C8 -57.3(2)
N1 C7 C8 C9 -57.3(2)
C6 C7 C8 C9 125.05(16)
N1 C7 C8 C13 118.87(16)
C6 C7 C8 C13 -58.7(2)
C13 C8 C9 C10 -1.2(2)
C7 C8 C9 C10 175.02(14)
C13 C8 C9 C15 176.90(14)
C7 C8 C9 C15 -6.8(2)
C8 C9 C10 C11 1.5(2)
C15 C9 C10 C11 -176.78(14)
C21 O7 C11 C10 178.03(16)
C21 O7 C11 C12 -2.8(2)
C9 C10 C11 O7 178.93(14)
C9 C10 C11 C12 -0.3(2)
O7 C11 C12 C13 179.82(15)
C10 C11 C12 C13 -1.0(2)
C22 O8 C13 C12 -10.4(2)
C22 O8 C13 C8 171.62(14)
C11 C12 C13 O8 -176.67(15)
C11 C12 C13 C8 1.2(2)
C9 C8 C13 O8 177.96(13)
C7 C8 C13 O8 1.6(2)
C9 C8 C13 C12 -0.1(2)
C7 C8 C13 C12 -176.49(14)
C16 O5 C15 O6 62.4(2)
C16 O5 C15 C9 179.76(16)
C18 O6 C15 O5 -62.6(2)
C18 O6 C15 C9 179.39(16)
C10 C9 C15 O5 -69.60(18)
C8 C9 C15 O5 112.19(17)
C10 C9 C15 O6 50.66(19)
C8 C9 C15 O6 -127.55(16)
C15 O5 C16 C17 -57.1(2)
O5 C16 C17 C18 52.9(3)
C15 O6 C18 C17 58.0(2)
C16 C17 C18 O6 -53.5(3)
